data_4037806
loop_
_publ_author_name
'Xie, Qinxia'
'Long, Hai-Jiao'
'Zhang, Qiong-Yin'
'Tang, Pei'
'Deng, Jun'

_publ_section_title
;
 Enantioselective Syntheses of 4H-3,1-Benzoxazines via Catalytic
 Asymmetric Chlorocyclization of o-Vinylanilides.
;
_journal_name_full 'The Journal of organic chemistry'
_journal_paper_doi 10.1021/acs.joc.9b02395
_journal_year 2019
_chemical_absolute_configuration ad
_chemical_formula_moiety 'C21 H16 Cl N O'
_chemical_formula_sum 'C21 H16 Cl N O'
_chemical_formula_weight 333.80
_space_group_crystal_system orthorhombic
_space_group_IT_number 19
_space_group_name_Hall 'P 2ac 2ab'
_space_group_name_H-M_alt 'P 21 21 21'
_atom_sites_solution_hydrogens geom
_atom_sites_solution_primary dual
_audit_creation_date 2019-03-12
_audit_creation_method
;
Olex2 1.2-alpha
(compiled 2018.07.26 svn.r3523 for OlexSys, GUI svn.r5532)
;
_cell_angle_alpha 90
_cell_angle_beta 90
_cell_angle_gamma 90
_cell_formula_units_Z 4
_cell_length_a 9.6432(5)
_cell_length_b 12.4568(6)
_cell_length_c 14.2518(7)
_cell_measurement_reflns_used 2301
_cell_measurement_temperature 295(2)
_cell_measurement_theta_max 26.1990
_cell_measurement_theta_min 3.8860
_cell_volume 1711.97(15)
_computing_molecular_graphics 'Olex2 (Dolomanov et al., 2009)'
_computing_publication_material 'Olex2 (Dolomanov et al., 2009)'
_computing_structure_refinement 'ShelXL (Sheldrick, 2015)'
_computing_structure_solution 'ShelXT (Sheldrick, 2015)'
_diffrn_ambient_temperature 295(2)
_diffrn_detector_area_resol_mean 16.0892
_diffrn_measured_fraction_theta_full 0.996
_diffrn_measured_fraction_theta_max 0.883
_diffrn_measurement_device_type 'SuperNova, Single source at offset/far, Eos'
_diffrn_measurement_method '\w scans'
_diffrn_radiation_type MoK\a
_diffrn_radiation_wavelength 0.71073
_diffrn_reflns_av_R_equivalents 0.0243
_diffrn_reflns_av_unetI/netI 0.0443
_diffrn_reflns_Laue_measured_fraction_full 0.996
_diffrn_reflns_Laue_measured_fraction_max 0.883
_diffrn_reflns_limit_h_max 6
_diffrn_reflns_limit_h_min -13
_diffrn_reflns_limit_k_max 16
_diffrn_reflns_limit_k_min -16
_diffrn_reflns_limit_l_max 19
_diffrn_reflns_limit_l_min -17
_diffrn_reflns_number 7397
_diffrn_reflns_point_group_measured_fraction_full 0.997
_diffrn_reflns_point_group_measured_fraction_max 0.854
_diffrn_reflns_theta_full 25.242
_diffrn_reflns_theta_max 29.077
_diffrn_reflns_theta_min 3.555
_diffrn_source 'micro-focus sealed X-ray tube'
_exptl_absorpt_coefficient_mu 0.229
_exptl_absorpt_correction_T_max 1.00000
_exptl_absorpt_correction_T_min 0.81427
_exptl_absorpt_correction_type multi-scan
_exptl_absorpt_process_details
;
CrysAlisPro 1.171.39.46e (Rigaku Oxford Diffraction, 2018)
Empirical absorption correction using spherical harmonics,
 implemented in SCALE3 ABSPACK scaling algorithm.
;
_exptl_crystal_colour colorless
_exptl_crystal_density_diffrn 1.295
_exptl_crystal_description block
_exptl_crystal_F_000 696
_exptl_crystal_size_max 0.28
_exptl_crystal_size_mid 0.26
_exptl_crystal_size_min 0.25
_refine_diff_density_max 0.142
_refine_diff_density_min -0.208
_refine_diff_density_rms 0.037
_refine_ls_abs_structure_details
;
 Flack x determined using 1008 quotients [(I+)-(I-)]/[(I+)+(I-)]
 (Parsons, Flack and Wagner, Acta Cryst. B69 (2013) 249-259).
;
_refine_ls_abs_structure_Flack 0.01(4)
_refine_ls_extinction_method none
_refine_ls_goodness_of_fit_ref 1.070
_refine_ls_hydrogen_treatment constr
_refine_ls_matrix_type full
_refine_ls_number_parameters 217
_refine_ls_number_reflns 3919
_refine_ls_number_restraints 0
_refine_ls_restrained_S_all 1.070
_refine_ls_R_factor_all 0.0628
_refine_ls_R_factor_gt 0.0438
_refine_ls_shift/su_max 0.000
_refine_ls_shift/su_mean 0.000
_refine_ls_structure_factor_coef Fsqd
_refine_ls_weighting_details 'w=1/[\s^2^(Fo^2^)+(0.0356P)^2^+0.1083P] where P=(Fo^2^+2Fc^2^)/3'
_refine_ls_weighting_scheme calc
_refine_ls_wR_factor_gt 0.0879
_refine_ls_wR_factor_ref 0.0989
_reflns_Friedel_coverage 0.705
_reflns_Friedel_fraction_full 0.999
_reflns_Friedel_fraction_max 0.815
_reflns_number_gt 3045
_reflns_number_total 3919
_reflns_threshold_expression 'I > 2\s(I)'
_cod_data_source_file jo9b02395_si_002.cif
_cod_data_source_block 20190311-dengjun-aa
_cod_database_code 4037806
_shelx_shelxl_version_number 2014/7
_shelx_space_group_comment
;
The symmetry employed for this shelxl refinement is uniquely defined
by the following loop, which should always be used as a source of
symmetry information in preference to the above space-group names.
They are only intended as comments.
;
_olex2_refinement_description
;
1. Fixed Uiso
 At 1.2 times of:
  All C(H) groups, All C(H,H) groups
2.a Secondary CH2 refined with riding coordinates:
 C21(H21A,H21B)
2.b Aromatic/amide H refined with riding coordinates:
 C5(H5), C16(H16), C9(H9), C1(H1), C20(H20), C12(H12), C4(H4), C11(H11),
 C19(H19), C10(H10), C18(H18), C3(H3), C2(H2), C17(H17)
;
_olex2_submission_special_instructions 'No special instructions were received'

loop_
_space_group_symop_operation_xyz
'x, y, z'
'-x+1/2, -y, z+1/2'
'-x, y+1/2, -z+1/2'
'x+1/2, -y+1/2, -z'

loop_
_atom_site_label
_atom_site_type_symbol
_atom_site_fract_x
_atom_site_fract_y
_atom_site_fract_z
_atom_site_U_iso_or_equiv
_atom_site_adp_type
_atom_site_occupancy
_atom_site_site_symmetry_order
_atom_site_calc_flag
_atom_site_refinement_flags_posn
Cl1 Cl 0.70180(8) 0.40670(7) 0.73152(7) 0.0653(3) Uani 1 1 d .
O1 O 0.44711(19) 0.39761(15) 0.60361(12) 0.0426(5) Uani 1 1 d .
N1 N 0.2464(2) 0.3270(2) 0.67298(18) 0.0466(6) Uani 1 1 d .
C7 C 0.3566(3) 0.3166(2) 0.62462(19) 0.0391(6) Uani 1 1 d .
C6 C 0.3971(3) 0.2137(2) 0.58126(19) 0.0437(7) Uani 1 1 d .
C13 C 0.3057(3) 0.5161(2) 0.69880(18) 0.0385(6) Uani 1 1 d .
C14 C 0.4520(3) 0.4890(2) 0.66751(18) 0.0368(6) Uani 1 1 d .
C8 C 0.2114(3) 0.4313(2) 0.70320(19) 0.0430(7) Uani 1 1 d .
C15 C 0.5217(3) 0.5786(2) 0.61200(19) 0.0383(6) Uani 1 1 d .
C5 C 0.5345(4) 0.1907(3) 0.5618(2) 0.0531(8) Uani 1 1 d .
H5 H 0.6031 0.2409 0.5754 0.064 Uiso 1 1 calc R
C21 C 0.5308(3) 0.4544(2) 0.7556(2) 0.0460(7) Uani 1 1 d .
H21A H 0.4789 0.3981 0.7869 0.055 Uiso 1 1 calc R
H21B H 0.5368 0.5149 0.7982 0.055 Uiso 1 1 calc R
C16 C 0.4868(3) 0.5939(3) 0.5186(2) 0.0520(8) Uani 1 1 d .
H16 H 0.4218 0.5492 0.4903 0.062 Uiso 1 1 calc R
C9 C 0.0780(3) 0.4511(3) 0.7363(2) 0.0570(8) Uani 1 1 d .
H9 H 0.0137 0.3955 0.7385 0.068 Uiso 1 1 calc R
C1 C 0.2953(4) 0.1379(3) 0.5594(2) 0.0559(8) Uani 1 1 d .
H1 H 0.2026 0.1523 0.5725 0.067 Uiso 1 1 calc R
C20 C 0.6169(3) 0.6478(2) 0.6525(2) 0.0498(8) Uani 1 1 d .
H20 H 0.6404 0.6397 0.7153 0.060 Uiso 1 1 calc R
C12 C 0.2668(3) 0.6176(2) 0.7280(2) 0.0507(7) Uani 1 1 d .
H12 H 0.3296 0.6741 0.7247 0.061 Uiso 1 1 calc R
C4 C 0.5701(4) 0.0926(3) 0.5221(2) 0.0657(10) Uani 1 1 d .
H4 H 0.6628 0.0763 0.5108 0.079 Uiso 1 1 calc R
C11 C 0.1339(3) 0.6349(3) 0.7622(2) 0.0625(9) Uani 1 1 d .
H11 H 0.1080 0.7029 0.7827 0.075 Uiso 1 1 calc R
C19 C 0.6776(4) 0.7292(2) 0.6000(3) 0.0590(9) Uani 1 1 d .
H19 H 0.7410 0.7755 0.6280 0.071 Uiso 1 1 calc R
C10 C 0.0406(3) 0.5514(3) 0.7657(2) 0.0653(9) Uani 1 1 d .
H10 H -0.0486 0.5633 0.7883 0.078 Uiso 1 1 calc R
C18 C 0.6447(4) 0.7415(3) 0.5074(3) 0.0621(10) Uani 1 1 d .
H18 H 0.6876 0.7945 0.4718 0.074 Uiso 1 1 calc R
C3 C 0.4682(5) 0.0194(3) 0.4995(2) 0.0697(11) Uani 1 1 d .
H3 H 0.4921 -0.0453 0.4713 0.084 Uiso 1 1 calc R
C2 C 0.3326(5) 0.0415(3) 0.5183(3) 0.0690(11) Uani 1 1 d .
H2 H 0.2646 -0.0086 0.5034 0.083 Uiso 1 1 calc R
C17 C 0.5482(4) 0.6753(3) 0.4673(2) 0.0635(9) Uani 1 1 d .
H17 H 0.5235 0.6852 0.4048 0.076 Uiso 1 1 calc R

loop_
_atom_site_aniso_label
_atom_site_aniso_U_11
_atom_site_aniso_U_22
_atom_site_aniso_U_33
_atom_site_aniso_U_23
_atom_site_aniso_U_13
_atom_site_aniso_U_12
Cl1 0.0437(4) 0.0592(5) 0.0931(6) -0.0002(5) -0.0093(4) 0.0083(4)
O1 0.0476(11) 0.0339(10) 0.0464(11) -0.0060(9) 0.0085(9) -0.0067(9)
N1 0.0450(14) 0.0421(14) 0.0528(14) 0.0012(12) 0.0029(12) -0.0079(11)
C7 0.0432(16) 0.0350(14) 0.0392(15) 0.0028(12) -0.0037(13) -0.0060(13)
C6 0.0580(19) 0.0357(15) 0.0376(15) 0.0011(13) -0.0028(14) -0.0064(14)
C13 0.0365(14) 0.0404(14) 0.0387(14) -0.0003(12) 0.0022(12) -0.0003(13)
C14 0.0374(14) 0.0322(13) 0.0408(14) -0.0025(12) 0.0000(12) -0.0024(12)
C8 0.0395(15) 0.0481(17) 0.0414(15) 0.0011(13) 0.0030(12) -0.0015(13)
C15 0.0371(15) 0.0334(14) 0.0444(15) -0.0024(13) 0.0051(12) 0.0020(12)
C5 0.061(2) 0.0440(17) 0.0543(19) -0.0026(15) 0.0136(16) -0.0064(16)
C21 0.0405(15) 0.0441(16) 0.0534(17) 0.0014(14) -0.0002(14) -0.0024(12)
C16 0.0513(19) 0.0506(18) 0.0541(17) 0.0128(16) -0.0071(14) -0.0080(15)
C9 0.0432(17) 0.062(2) 0.066(2) -0.0020(19) 0.0104(16) -0.0094(15)
C1 0.063(2) 0.0458(17) 0.0583(19) 0.0024(16) -0.0142(17) -0.0096(17)
C20 0.0577(19) 0.0409(16) 0.0509(17) -0.0083(15) 0.0040(15) -0.0123(15)
C12 0.0443(17) 0.0455(17) 0.0622(19) -0.0040(15) 0.0065(15) 0.0006(13)
C4 0.086(3) 0.053(2) 0.058(2) -0.0022(18) 0.0230(18) 0.005(2)
C11 0.055(2) 0.056(2) 0.077(2) -0.0113(19) 0.0091(19) 0.0112(16)
C19 0.064(2) 0.0443(17) 0.069(2) -0.0092(17) 0.0132(18) -0.0196(16)
C10 0.0411(18) 0.078(2) 0.077(2) -0.005(2) 0.0150(18) 0.0061(16)
C18 0.070(2) 0.0431(17) 0.074(2) 0.0090(18) 0.0204(19) -0.0056(17)
C3 0.114(4) 0.0429(19) 0.052(2) -0.0097(16) 0.000(2) 0.002(2)
C2 0.102(3) 0.0411(18) 0.064(2) -0.0052(17) -0.028(2) -0.012(2)
C17 0.068(2) 0.065(2) 0.058(2) 0.0203(18) 0.0007(18) -0.005(2)

loop_
_atom_type_symbol
_atom_type_description
_atom_type_scat_dispersion_real
_atom_type_scat_dispersion_imag
_atom_type_scat_source
C C 0.0033 0.0016 'International Tables Vol C Tables 4.2.6.8 and 6.1.1.4'
H H 0.0000 0.0000 'International Tables Vol C Tables 4.2.6.8 and 6.1.1.4'
Cl Cl 0.1484 0.1585 'International Tables Vol C Tables 4.2.6.8 and 6.1.1.4'
N N 0.0061 0.0033 'International Tables Vol C Tables 4.2.6.8 and 6.1.1.4'
O O 0.0106 0.0060 'International Tables Vol C Tables 4.2.6.8 and 6.1.1.4'

loop_
_geom_angle_atom_site_label_1
_geom_angle_atom_site_label_2
_geom_angle_atom_site_label_3
_geom_angle
C7 O1 C14 117.38(19)
C7 N1 C8 117.3(2)
O1 C7 C6 112.3(2)
N1 C7 O1 125.2(3)
N1 C7 C6 122.4(3)
C5 C6 C7 121.2(3)
C5 C6 C1 119.3(3)
C1 C6 C7 119.6(3)
C8 C13 C14 116.8(2)
C12 C13 C14 122.9(3)
C12 C13 C8 120.2(3)
O1 C14 C13 109.1(2)
O1 C14 C15 105.2(2)
O1 C14 C21 108.0(2)
C13 C14 C15 113.5(2)
C13 C14 C21 106.5(2)
C15 C14 C21 114.4(2)
C13 C8 N1 121.9(3)
C9 C8 N1 119.2(3)
C9 C8 C13 118.9(3)
C16 C15 C14 119.5(3)
C20 C15 C14 122.1(2)
C20 C15 C16 118.4(3)
C6 C5 C4 120.0(3)
C14 C21 Cl1 113.3(2)
C17 C16 C15 120.3(3)
C10 C9 C8 120.7(3)
C2 C1 C6 119.8(4)
C15 C20 C19 120.6(3)
C13 C12 C11 119.9(3)
C3 C4 C5 120.0(4)
C10 C11 C12 119.9(3)
C18 C19 C20 120.3(3)
C9 C10 C11 120.5(3)
C19 C18 C17 119.6(3)
C2 C3 C4 120.3(3)
C3 C2 C1 120.6(3)
C18 C17 C16 120.8(3)

loop_
_geom_bond_atom_site_label_1
_geom_bond_atom_site_label_2
_geom_bond_distance
Cl1 C21 1.786(3)
O1 C7 1.368(3)
O1 C14 1.459(3)
N1 C7 1.273(3)
N1 C8 1.409(4)
C7 C6 1.475(4)
C6 C5 1.384(4)
C6 C1 1.397(4)
C13 C14 1.518(4)
C13 C8 1.395(4)
C13 C12 1.382(4)
C14 C15 1.524(4)
C14 C21 1.530(4)
C8 C9 1.393(4)
C15 C16 1.386(4)
C15 C20 1.385(4)
C5 C4 1.390(4)
C16 C17 1.383(4)
C9 C10 1.366(5)
C1 C2 1.384(5)
C20 C19 1.390(4)
C12 C11 1.388(4)
C4 C3 1.379(5)
C11 C10 1.377(5)
C19 C18 1.366(5)
C18 C17 1.368(5)
C3 C2 1.363(5)
